data_1575472
loop_
_publ_author_name
'Hakkarainen, Eetu'
'Lin, Hao-Cheng'
'Nechaev, Anton A.'
'Peshkov, Vsevolod A.'
'Eskelinen, Toni'
'Chang, Kai-Hsin'
'Liao, Tzu-Hao'
'Chen, Po-Yu'
'Koshevoy, Igor O.'
'Lin, Hao-Wu'
'Chou, Pi-Tai'
'Belyaev, Andrey'

_publ_section_title
;
 Metal-free pyridinium salts with strong room-temperature phosphorescence
 and microsecond radiative lifetime.
;
_journal_issue 37
_journal_name_full 'Chemical science'
_journal_page_first 17261
_journal_page_last 17267
_journal_paper_doi 10.1039/d5sc03813h
_journal_volume 16
_journal_year 2025
_chemical_formula_moiety 'Br, C11 H16 N O3'
_chemical_formula_sum 'C11 H16 Br N O3'
_chemical_formula_weight 290.16
_space_group_crystal_system monoclinic
_space_group_IT_number 14
_space_group_name_Hall '-P 2ybc'
_space_group_name_H-M_alt 'P 1 21/c 1'
_atom_sites_solution_hydrogens geom
_atom_sites_solution_primary dual
_audit_creation_date 2024-11-04
_audit_creation_method
;
Olex2 1.5
(compiled 2021.07.19 svn.r715e62df for OlexSys, GUI svn.r6380)
;
_audit_update_record
;
2024-11-05 deposited with the CCDC.	2025-08-15 downloaded from the CCDC.
;
_cell_angle_alpha 90
_cell_angle_beta 99.3750(10)
_cell_angle_gamma 90
_cell_formula_units_Z 4
_cell_length_a 9.27720(10)
_cell_length_b 16.3448(2)
_cell_length_c 7.94350(10)
_cell_measurement_reflns_used 6505
_cell_measurement_temperature 120.00(10)
_cell_measurement_theta_max 75.5710
_cell_measurement_theta_min 4.8370
_cell_volume 1188.42(2)
_computing_cell_refinement 'CrysAlisPro 1.171.42.89a (Rigaku OD, 2023)'
_computing_data_collection 'CrysAlisPro 1.171.42.89a (Rigaku OD, 2023)'
_computing_data_reduction 'CrysAlisPro 1.171.42.89a (Rigaku OD, 2023)'
_computing_molecular_graphics 'Olex2 1.5 (Dolomanov et al., 2009)'
_computing_publication_material 'Olex2 1.5 (Dolomanov et al., 2009)'
_computing_structure_refinement 'SHELXL 2019/3 (Sheldrick, 2015)'
_computing_structure_solution 'SHELXT 2018/2 (Sheldrick, 2018)'
_diffrn_ambient_environment N~2~
_diffrn_ambient_temperature 120.00(10)
_diffrn_detector 'Hybrid Pixel Array Detector'
_diffrn_detector_area_resol_mean 10.0000
_diffrn_detector_type 'HyPix-Arc 100'
_diffrn_measured_fraction_theta_full 1.000
_diffrn_measured_fraction_theta_max 0.987
_diffrn_measurement_details
;
List of Runs (angles in degrees, time in seconds):

  # Type    Start    End  Width  t~exp~   \w     \q     \k     \f   Frames
#--------------------------------------------------------------------------
  1  \w     32.00  58.00   0.50    0.05    --  102.09-125.00-120.00   52
  2  \w     81.00 106.00   0.50    0.05    --  102.09-125.00-120.00   50
  3  \w     66.00 104.00   0.50    0.05    --  102.09 -99.00 -60.00   76
  4  \w     36.00  61.00   0.50    0.05    --  102.09 -99.00 -60.00   50
  5  \w     67.00 106.00   0.50    0.05    --  102.09 -99.00   0.00   78
  6  \w     55.00 105.00   0.50    0.05    --  102.09 -99.00  30.00  100
  7  \w     81.00 106.00   0.50    0.05    --  102.09 -99.00  60.00   50
  8  \w     42.00  67.00   0.50    0.05    --  102.09 -99.00 150.00   50
  9  \w     35.00  77.00   0.50    0.05    --   52.04 -77.00 120.00   84
 10  \w     26.00  51.00   0.50    0.05    --  102.09 -38.00 120.00   50
 11  \w     39.00  78.00   0.50    0.05    --  102.09 -57.00 120.00   78
 12  \w      3.00  29.00   0.50    0.05    --   52.04 -77.00 120.00   52
 13  \w     28.00  75.00   0.50    0.05    --  102.09 -57.00  30.00   94
 14  \w     25.00  50.00   0.50    0.05    --  102.09 -38.00  30.00   50
 15  \w     25.00  50.00   0.50    0.05    --  102.09 -38.00   0.00   50
 16  \w     25.00  50.00   0.50    0.05    --  102.09 -38.00  60.00   50
 17  \w    -23.00   2.00   0.50    0.05    --   52.04  -9.00 156.00   50
 18  \w     26.00  52.00   0.50    0.05    --  102.09 -38.00 -30.00   52
 19  \w     28.00  77.00   0.50    0.05    --  102.09 -57.00 -90.00   98
 20  \w     26.00  51.00   0.50    0.05    --  102.09 -38.00 -90.00   50
 21  \w     37.00 113.00   0.50    0.05    --  102.09   9.00 -29.00  152
 22  \w    126.00 152.00   0.50    0.05    --  102.09   9.00 -29.00   52
 23  \w     82.00 114.00   0.50    0.05    --   52.04   9.00 -29.00   64
 24  \w     48.00  80.00   0.50    0.05    --   52.04   9.00 -29.00   64
 25  \w     17.00  44.00   0.50    0.05    --   52.04   9.00 -29.00   54
 26  \w    -53.00   1.00   0.50    0.05    --  -51.79  57.00  60.00  108
 27  \w    -44.00  11.00   0.50    0.05    --  -51.79  -9.00 156.00  110
 28  \w    -54.00 -21.00   0.50    0.05    --  -87.59  77.00 150.00   66
 29  \w   -108.00 -71.00   0.50    0.05    --  -87.59  77.00 150.00   74
 30  \w   -103.00 -41.00   0.50    0.05    --  -87.59  -9.00 156.00  124
 31  \w   -160.00-108.00   0.50    0.05    --  -87.59  -9.00 156.00  104
;
_diffrn_measurement_device 'four-circle diffractometer'
_diffrn_measurement_device_type 'XtaLAB Synergy R, HyPix-Arc 100'
_diffrn_measurement_method '\w scans'
_diffrn_measurement_specimen_support 'MiTeGen micromount'
_diffrn_orient_matrix_type 'CrysAlisPro convention (1999,Acta A55,543-557)'
_diffrn_orient_matrix_UB_11 -0.1602847000
_diffrn_orient_matrix_UB_12 0.0051886000
_diffrn_orient_matrix_UB_13 -0.0887567000
_diffrn_orient_matrix_UB_21 -0.0493361000
_diffrn_orient_matrix_UB_22 0.0102777000
_diffrn_orient_matrix_UB_23 0.1748149000
_diffrn_orient_matrix_UB_31 0.0142880000
_diffrn_orient_matrix_UB_32 0.0935444000
_diffrn_orient_matrix_UB_33 -0.0142366000
_diffrn_radiation_monochromator mirror
_diffrn_radiation_probe x-ray
_diffrn_radiation_type 'Cu K\a'
_diffrn_radiation_wavelength 1.54184
_diffrn_reflns_av_R_equivalents 0.0293
_diffrn_reflns_av_unetI/netI 0.0259
_diffrn_reflns_Laue_measured_fraction_full 1.000
_diffrn_reflns_Laue_measured_fraction_max 0.987
_diffrn_reflns_limit_h_max 11
_diffrn_reflns_limit_h_min -11
_diffrn_reflns_limit_k_max 20
_diffrn_reflns_limit_k_min -7
_diffrn_reflns_limit_l_max 9
_diffrn_reflns_limit_l_min -9
_diffrn_reflns_number 10040
_diffrn_reflns_point_group_measured_fraction_full 1.000
_diffrn_reflns_point_group_measured_fraction_max 0.987
_diffrn_reflns_theta_full 67.684
_diffrn_reflns_theta_max 76.520
_diffrn_reflns_theta_min 4.831
_diffrn_source 'Rotating-anode X-ray tube'
_diffrn_source_current 1.4
_diffrn_source_power 0.07
_diffrn_source_type 'PhotonJet R (Cu) X-ray Source'
_diffrn_source_voltage 50.0
_exptl_absorpt_coefficient_mu 4.673
_exptl_absorpt_correction_T_max 1.00000
_exptl_absorpt_correction_T_min 0.75151
_exptl_absorpt_correction_type multi-scan
_exptl_absorpt_process_details
;
CrysAlisPro 1.171.42.89a (Rigaku Oxford Diffraction, 2023)
Empirical absorption correction using spherical harmonics,
implemented in SCALE3 ABSPACK scaling algorithm.
;
_exptl_crystal_colour colourless
_exptl_crystal_colour_primary colourless
_exptl_crystal_density_diffrn 1.622
_exptl_crystal_description plate
_exptl_crystal_F_000 592
_exptl_crystal_size_max 0.18
_exptl_crystal_size_mid 0.14
_exptl_crystal_size_min 0.03
_refine_diff_density_max 0.643
_refine_diff_density_min -0.336
_refine_diff_density_rms 0.067
_refine_ls_extinction_method none
_refine_ls_goodness_of_fit_ref 1.063
_refine_ls_hydrogen_treatment constr
_refine_ls_matrix_type full
_refine_ls_number_parameters 149
_refine_ls_number_reflns 2456
_refine_ls_number_restraints 0
_refine_ls_restrained_S_all 1.063
_refine_ls_R_factor_all 0.0278
_refine_ls_R_factor_gt 0.0248
_refine_ls_shift/su_max 0.002
_refine_ls_shift/su_mean 0.000
_refine_ls_structure_factor_coef Fsqd
_refine_ls_weighting_details 'w=1/[\s^2^(Fo^2^)+(0.0362P)^2^+0.4053P] where P=(Fo^2^+2Fc^2^)/3'
_refine_ls_weighting_scheme calc
_refine_ls_wR_factor_gt 0.0642
_refine_ls_wR_factor_ref 0.0657
_reflns_Friedel_coverage 0.000
_reflns_number_gt 2234
_reflns_number_total 2456
_reflns_threshold_expression 'I > 2\s(I)'
_cod_data_source_file d5sc03813h2.cif
_cod_data_source_block 5
_cod_depositor_comments 'Adding full bibliography for 1575468--1575476.cif.'
_cod_database_code 1575472
_shelx_shelxl_version_number 2019/3
_chemical_oxdiff_usercomment 'meoh recryst'
_shelx_space_group_comment
;
The symmetry employed for this shelxl refinement is uniquely defined
by the following loop, which should always be used as a source of
symmetry information in preference to the above space-group names.
They are only intended as comments.
;
_shelx_estimated_absorpt_t_max 0.873
_shelx_estimated_absorpt_t_min 0.487
_olex2_refinement_description
;
1.a Secondary CH2 refined with riding coordinates:
 C7(H7A,H7B), C8(H8A,H8B)
1.b Aromatic/amide H refined with riding coordinates:
 N1(H1A), C1(H1B)
1.c Idealised Me refined as rotating group:
 C6(H6A,H6B,H6C), C10(H10A,H10B,H10C), C11(H11A,H11B,H11C)
1.d Idealised tetrahedral OH refined as rotating group:
 O1(H1)
;
_olex2_submission_special_instructions 'No special instructions were received'
_oxdiff_exptl_absorpt_empirical_details
;
Empirical correction (ABSPACK) includes:
- Absorption correction using spherical harmonics
- Frame scaling
;
_oxdiff_exptl_absorpt_empirical_full_max 1.311
_oxdiff_exptl_absorpt_empirical_full_min 0.802

loop_
_space_group_symop_operation_xyz
'x, y, z'
'-x, y+1/2, -z+1/2'
'-x, -y, -z'
'x, -y-1/2, z-1/2'

loop_
_atom_site_label
_atom_site_type_symbol
_atom_site_fract_x
_atom_site_fract_y
_atom_site_fract_z
_atom_site_U_iso_or_equiv
_atom_site_adp_type
_atom_site_occupancy
_atom_site_site_symmetry_order
_atom_site_calc_flag
_atom_site_refinement_flags_posn
_atom_site_refinement_flags_adp
_atom_site_refinement_flags_occupancy
_atom_site_disorder_assembly
_atom_site_disorder_group
Br1 Br 0.28985(2) 0.61779(2) -0.00137(2) 0.02251(9) Uani 1 1 d . . . . .
O1 O 0.22998(15) 0.59879(9) 0.57974(18) 0.0271(3) Uani 1 1 d . . . . .
H1 H 0.231922 0.610033 0.683273 0.041 Uiso 1 1 calc R U . . .
O2 O 0.85523(14) 0.63280(8) 0.44867(16) 0.0195(3) Uani 1 1 d . . . . .
O3 O 0.71692(14) 0.74087(7) 0.31435(16) 0.0203(3) Uani 1 1 d . . . . .
N1 N 0.65986(16) 0.53210(9) 0.73481(19) 0.0183(3) Uani 1 1 d . . . . .
H1A H 0.677719 0.497111 0.819843 0.022 Uiso 1 1 calc R U . . .
C1 C 0.5211(2) 0.55862(10) 0.6893(2) 0.0193(3) Uani 1 1 d . . . . .
H1B H 0.446100 0.537704 0.745589 0.023 Uiso 1 1 calc R U . . .
C2 C 0.4881(2) 0.61567(10) 0.5621(2) 0.0178(4) Uani 1 1 d . . . . .
C3 C 0.60166(19) 0.64416(10) 0.4798(2) 0.0173(3) Uani 1 1 d . . . . .
C4 C 0.7410(2) 0.61159(10) 0.5254(2) 0.0170(3) Uani 1 1 d . . . . .
C5 C 0.77195(19) 0.55542(10) 0.6594(2) 0.0172(3) Uani 1 1 d . . . . .
C6 C 0.9203(2) 0.52284(12) 0.7222(2) 0.0222(4) Uani 1 1 d . . . . .
H6A H 0.917013 0.487530 0.821261 0.033 Uiso 1 1 calc R U . . .
H6B H 0.987604 0.568395 0.755409 0.033 Uiso 1 1 calc R U . . .
H6C H 0.954122 0.491087 0.631583 0.033 Uiso 1 1 calc R U . . .
C7 C 0.3333(2) 0.64747(12) 0.5136(2) 0.0216(4) Uani 1 1 d . . . . .
H7A H 0.328525 0.704075 0.556716 0.026 Uiso 1 1 calc R U . . .
H7B H 0.307820 0.649174 0.387719 0.026 Uiso 1 1 calc R U . . .
C8 C 0.5795(2) 0.71041(11) 0.3472(2) 0.0204(4) Uani 1 1 d . . . . .
H8A H 0.522852 0.688495 0.240349 0.025 Uiso 1 1 calc R U . . .
H8B H 0.522840 0.755714 0.387207 0.025 Uiso 1 1 calc R U . . .
C9 C 0.8186(2) 0.67911(11) 0.2906(2) 0.0196(4) Uani 1 1 d . . . . .
C10 C 0.7606(2) 0.62067(11) 0.1468(2) 0.0236(4) Uani 1 1 d . . . . .
H10A H 0.833207 0.577873 0.139022 0.035 Uiso 1 1 calc R U . . .
H10B H 0.741328 0.650838 0.038848 0.035 Uiso 1 1 calc R U . . .
H10C H 0.669818 0.595574 0.169698 0.035 Uiso 1 1 calc R U . . .
C11 C 0.9583(2) 0.72153(12) 0.2665(2) 0.0248(4) Uani 1 1 d . . . . .
H11A H 0.989891 0.758043 0.363333 0.037 Uiso 1 1 calc R U . . .
H11B H 0.941418 0.753527 0.160767 0.037 Uiso 1 1 calc R U . . .
H11C H 1.034267 0.680569 0.259700 0.037 Uiso 1 1 calc R U . . .

loop_
_atom_site_aniso_label
_atom_site_aniso_U_11
_atom_site_aniso_U_22
_atom_site_aniso_U_33
_atom_site_aniso_U_23
_atom_site_aniso_U_13
_atom_site_aniso_U_12
Br1 0.02774(13) 0.02030(12) 0.01910(12) 0.00209(6) 0.00261(8) -0.00067(7)
O1 0.0202(7) 0.0367(7) 0.0245(7) -0.0010(6) 0.0037(5) -0.0044(6)
O2 0.0165(6) 0.0238(6) 0.0179(6) 0.0049(5) 0.0018(5) 0.0007(5)
O3 0.0215(7) 0.0172(6) 0.0227(7) 0.0022(5) 0.0047(5) 0.0014(5)
N1 0.0217(8) 0.0175(7) 0.0155(7) 0.0019(5) 0.0025(6) 0.0011(6)
C1 0.0189(8) 0.0188(8) 0.0207(8) -0.0019(7) 0.0042(7) -0.0023(7)
C2 0.0185(9) 0.0156(8) 0.0187(9) -0.0049(6) 0.0008(7) -0.0010(6)
C3 0.0187(8) 0.0145(7) 0.0178(8) -0.0024(6) -0.0002(7) 0.0004(7)
C4 0.0179(8) 0.0171(8) 0.0157(8) -0.0031(6) 0.0021(7) -0.0032(6)
C5 0.0184(8) 0.0159(8) 0.0166(8) -0.0016(6) 0.0009(6) 0.0005(6)
C6 0.0190(9) 0.0267(9) 0.0203(9) 0.0045(7) 0.0013(7) 0.0029(7)
C7 0.0176(8) 0.0232(9) 0.0239(9) -0.0006(7) 0.0034(7) -0.0001(7)
C8 0.0191(9) 0.0202(8) 0.0216(9) 0.0021(7) 0.0022(7) 0.0026(7)
C9 0.0212(9) 0.0196(8) 0.0177(8) 0.0033(6) 0.0022(7) 0.0018(7)
C10 0.0264(10) 0.0240(9) 0.0197(9) -0.0008(7) 0.0017(7) 0.0029(7)
C11 0.0241(10) 0.0271(9) 0.0242(10) 0.0042(7) 0.0066(8) -0.0004(7)

loop_
_atom_type_symbol
_atom_type_description
_atom_type_scat_dispersion_real
_atom_type_scat_dispersion_imag
_atom_type_scat_source
C C 0.0181 0.0091 'International Tables Vol C Tables 4.2.6.8 and 6.1.1.4'
H H 0.0000 0.0000 'International Tables Vol C Tables 4.2.6.8 and 6.1.1.4'
Br Br -0.6763 1.2805 'International Tables Vol C Tables 4.2.6.8 and 6.1.1.4'
N N 0.0311 0.0180 'International Tables Vol C Tables 4.2.6.8 and 6.1.1.4'
O O 0.0492 0.0322 'International Tables Vol C Tables 4.2.6.8 and 6.1.1.4'

loop_
_geom_angle_atom_site_label_1
_geom_angle_atom_site_label_2
_geom_angle_atom_site_label_3
_geom_angle
_geom_angle_site_symmetry_1
_geom_angle_site_symmetry_3
_geom_angle_publ_flag
C7 O1 H1 109.5 . . ?
C4 O2 C9 115.57(14) . . ?
C9 O3 C8 114.13(13) . . ?
C1 N1 H1A 117.8 . . ?
C5 N1 H1A 117.8 . . ?
C5 N1 C1 124.43(15) . . ?
N1 C1 H1B 119.9 . . ?
N1 C1 C2 120.27(16) . . ?
C2 C1 H1B 119.9 . . ?
C1 C2 C3 118.19(17) . . ?
C1 C2 C7 120.56(17) . . ?
C3 C2 C7 121.24(16) . . ?
C2 C3 C8 122.51(16) . . ?
C4 C3 C2 119.17(16) . . ?
C4 C3 C8 118.29(16) . . ?
O2 C4 C3 123.28(17) . . ?
O2 C4 C5 115.64(17) . . ?
C3 C4 C5 121.07(17) . . ?
N1 C5 C4 116.71(16) . . ?
N1 C5 C6 119.53(15) . . ?
C4 C5 C6 123.74(16) . . ?
C5 C6 H6A 109.5 . . ?
C5 C6 H6B 109.5 . . ?
C5 C6 H6C 109.5 . . ?
H6A C6 H6B 109.5 . . ?
H6A C6 H6C 109.5 . . ?
H6B C6 H6C 109.5 . . ?
O1 C7 C2 112.63(15) . . ?
O1 C7 H7A 109.1 . . ?
O1 C7 H7B 109.1 . . ?
C2 C7 H7A 109.1 . . ?
C2 C7 H7B 109.1 . . ?
H7A C7 H7B 107.8 . . ?
O3 C8 C3 110.78(14) . . ?
O3 C8 H8A 109.5 . . ?
O3 C8 H8B 109.5 . . ?
C3 C8 H8A 109.5 . . ?
C3 C8 H8B 109.5 . . ?
H8A C8 H8B 108.1 . . ?
O2 C9 C10 109.00(14) . . ?
O2 C9 C11 105.26(14) . . ?
O3 C9 O2 108.82(13) . . ?
O3 C9 C10 112.76(15) . . ?
O3 C9 C11 107.10(14) . . ?
C11 C9 C10 113.56(16) . . ?
C9 C10 H10A 109.5 . . ?
C9 C10 H10B 109.5 . . ?
C9 C10 H10C 109.5 . . ?
H10A C10 H10B 109.5 . . ?
H10A C10 H10C 109.5 . . ?
H10B C10 H10C 109.5 . . ?
C9 C11 H11A 109.5 . . ?
C9 C11 H11B 109.5 . . ?
C9 C11 H11C 109.5 . . ?
H11A C11 H11B 109.5 . . ?
H11A C11 H11C 109.5 . . ?
H11B C11 H11C 109.5 . . ?

loop_
_geom_bond_atom_site_label_1
_geom_bond_atom_site_label_2
_geom_bond_distance
_geom_bond_site_symmetry_2
_geom_bond_publ_flag
O1 H1 0.8400 . ?
O1 C7 1.411(2) . ?
O2 C4 1.351(2) . ?
O2 C9 1.458(2) . ?
O3 C8 1.432(2) . ?
O3 C9 1.415(2) . ?
N1 H1A 0.8800 . ?
N1 C1 1.350(2) . ?
N1 C5 1.337(2) . ?
C1 H1B 0.9500 . ?
C1 C2 1.373(3) . ?
C2 C3 1.407(3) . ?
C2 C7 1.516(3) . ?
C3 C4 1.390(3) . ?
C3 C8 1.501(2) . ?
C4 C5 1.399(2) . ?
C5 C6 1.484(2) . ?
C6 H6A 0.9800 . ?
C6 H6B 0.9800 . ?
C6 H6C 0.9800 . ?
C7 H7A 0.9900 . ?
C7 H7B 0.9900 . ?
C8 H8A 0.9900 . ?
C8 H8B 0.9900 . ?
C9 C10 1.519(3) . ?
C9 C11 1.509(3) . ?
C10 H10A 0.9800 . ?
C10 H10B 0.9800 . ?
C10 H10C 0.9800 . ?
C11 H11A 0.9800 . ?
C11 H11B 0.9800 . ?
C11 H11C 0.9800 . ?

loop_
_geom_torsion_atom_site_label_1
_geom_torsion_atom_site_label_2
_geom_torsion_atom_site_label_3
_geom_torsion_atom_site_label_4
_geom_torsion
_geom_torsion_site_symmetry_1
_geom_torsion_site_symmetry_2
_geom_torsion_site_symmetry_3
_geom_torsion_site_symmetry_4
_geom_torsion_publ_flag
O2 C4 C5 N1 -178.56(15) . . . . ?
O2 C4 C5 C6 2.8(3) . . . . ?
N1 C1 C2 C3 1.0(3) . . . . ?
N1 C1 C2 C7 -178.30(16) . . . . ?
C1 N1 C5 C4 0.5(2) . . . . ?
C1 N1 C5 C6 179.20(16) . . . . ?
C1 C2 C3 C4 2.4(3) . . . . ?
C1 C2 C3 C8 -175.89(16) . . . . ?
C1 C2 C7 O1 -14.7(2) . . . . ?
C2 C3 C4 O2 177.26(15) . . . . ?
C2 C3 C4 C5 -4.5(3) . . . . ?
C2 C3 C8 O3 166.28(15) . . . . ?
C3 C2 C7 O1 165.96(15) . . . . ?
C3 C4 C5 N1 3.1(2) . . . . ?
C3 C4 C5 C6 -175.56(16) . . . . ?
C4 O2 C9 O3 44.86(19) . . . . ?
C4 O2 C9 C10 -78.47(18) . . . . ?
C4 O2 C9 C11 159.38(15) . . . . ?
C4 C3 C8 O3 -12.0(2) . . . . ?
C5 N1 C1 C2 -2.6(3) . . . . ?
C7 C2 C3 C4 -178.27(16) . . . . ?
C7 C2 C3 C8 3.5(3) . . . . ?
C8 O3 C9 O2 -63.91(17) . . . . ?
C8 O3 C9 C10 57.15(19) . . . . ?
C8 O3 C9 C11 -177.22(14) . . . . ?
C8 C3 C4 O2 -4.4(3) . . . . ?
C8 C3 C4 C5 173.82(15) . . . . ?
C9 O2 C4 C3 -12.5(2) . . . . ?
C9 O2 C4 C5 169.22(14) . . . . ?
C9 O3 C8 C3 46.80(19) . . . . ?
